data_2100045
loop_
_publ_author_name
'Richard E. Marsh'

_publ_section_title
;
 Space group <i>P</i>1: an update
;
_journal_issue 3
_journal_name_full 'Acta Crystallographica Section B'
_journal_page_first 359
_journal_page_last 359
_journal_paper_doi 10.1107/S0108768105009651
_journal_volume 61
_journal_year 2005
_chemical_formula_moiety 'C32 H50 N6 O8 Ni2, 14(H2 O)'
_chemical_formula_sum 'C32 H78 N6 Ni2 O22'
_space_group_crystal_system triclinic
_space_group_IT_number 2
_space_group_name_Hall '-P 1'
_space_group_name_H-M_alt 'P -1'
_symmetry_space_group_name_H-M 'P -1'
_audit_creation_method CRYM
_cell_angle_alpha 95.39
_cell_angle_beta 98.82
_cell_angle_gamma 93.07
_cell_formula_units_Z 1
_cell_length_a 9.8290
_cell_length_b 10.7960
_cell_length_c 11.4730
_cell_volume 1194.868
_cod_data_source_file bk0148.cif
_cod_data_source_block HORLOP
_cod_depositor_comments
;
  Added moiety chemical formula and Z value from Marsh (2005) paper.
  The summary chemical formula is calculated from moiety formula using
  AdHocParser
  (svn://www.crystallography.net/cod-tools/trunk/Formulae/AdHocParser.yp,
  revision 1441.)

  Andrius Merkys
  2013-11-11
;
_cod_original_sg_symbol_H-M P-1
_cod_original_formula_sum 'not given'
_cod_database_code 2100045

loop_
_space_group_symop_id
_space_group_symop_operation_xyz
1 x,y,z
2 -x,-y,-z

loop_
_atom_site_label
_atom_site_fract_x
_atom_site_fract_y
_atom_site_fract_z
_atom_site_type_symbol
Ni1 0.01555 -0.21765 -0.24455 Ni
N1 -0.02265 -0.34760 -0.12125 N
N2 0.15060 -0.07605 -0.14365 N
N3 0.19405 -0.31315 -0.25240 N
O1 -0.16885 -0.14040 -0.24825 O
O2 0.02395 -0.16185 -0.41895 O
O3 -0.08645 -0.33770 -0.39970 O
O4 -0.12125 0.02630 -0.11580 O
C1 -0.20280 -0.04885 -0.18530 C
C2 -0.04545 -0.26135 -0.46520 C
C3 0.19560 -0.41295 -0.17155 C
H1 0.24410 -0.48220 -0.20115 H
H2 0.19315 -0.38125 -0.09325 H
C4 0.04870 -0.45690 -0.16480 C
H3 0.04765 -0.52105 -0.11120 H
H4 0.00190 -0.49155 -0.24260 H
C5 0.31210 -0.21895 -0.21870 C
H5 0.32375 -0.17325 -0.28570 H
H6 0.39610 -0.26000 -0.19610 H
C6 0.28585 -0.12970 -0.11575 C
H7 0.35845 -0.06305 -0.09895 H
H8 0.28740 -0.17360 -0.04565 H
C7 -0.17060 -0.38485 -0.12230 C
H9 -0.17900 -0.47255 -0.11040 H
H10 -0.22125 -0.37540 -0.20000 H
C8 0.16150 0.03665 -0.20850 C
H11 0.21125 0.01785 -0.27395 H
H12 0.06960 0.05725 -0.24135 H
C9 -0.35470 -0.03170 -0.19445 C
H13 -0.40085 -0.10045 -0.20815 H
H14 -0.38410 0.01185 -0.24955 H
H15 -0.37600 0.00455 -0.13165 H
C10 -0.08235 -0.28485 -0.59800 C
H16 -0.04295 -0.21755 -0.63370 H
H17 -0.18090 -0.29030 -0.61995 H
H18 -0.04685 -0.36165 -0.62490 H
C21 -0.23505 -0.14915 0.12930 C
C22 -0.36535 -0.19380 0.14580 C
H37 -0.40710 -0.15605 0.20535 H
C23 -0.43150 -0.29390 0.07350 C
H38 -0.51930 -0.32250 0.08370 H
C24 -0.36875 -0.35335 -0.01465 C
H39 -0.41510 -0.42105 -0.06320 H
C25 -0.23710 -0.31095 -0.03055 C
C26 -0.17295 -0.20995 0.04225 C
H40 -0.08520 -0.18110 0.03230 H
O9 -0.17440 0.27860 -0.11940 O
O11 -0.23170 -0.55720 -0.50520 O
O13 -0.20100 0.02925 0.53700 O
O15 -0.39275 -0.28745 -0.40245 O
O17 0.46910 -0.49175 -0.33815 O
O18 0.66240 0.30485 -0.33970 O
O19 0.49270 -0.10275 0.46705 O
